data_1569259
loop_
_publ_author_name
'Abdel-Wahab, Bakr F.'
'Farahat, Abdelbasset A.'
'Bekheit, Mohamed S.'
'Yousif, Emad'
'Kariuki, Benson M.'
'El-Hiti, Gamal A.'

_publ_section_title
;
 (E)-5-(4-Methoxyphenyl)-N&#x2032;-(2-oxoindolin-3-ylidene)-1-phenyl-1H-pyrazole-3-carbohydrazide
;
_journal_coeditor_code HB4430
_journal_issue 5
_journal_name_full IUCrData
_journal_paper_doi 10.1107/S2414314623004558
_journal_volume 8
_journal_year 2023
_chemical_formula_iupac 'C25 H19 N5 O3'
_chemical_formula_moiety 'C25 H19 N5 O3'
_chemical_formula_sum 'C25 H19 N5 O3'
_chemical_formula_weight 437.45
_chemical_name_systematic
(<i>E</i>)-5-(4-Methoxyphenyl)-<i>N</i>'-(2-oxoindolin-3-ylidene)-1-phenyl-1<i>H</i>-pyrazole-3-carbohydrazide
_space_group_crystal_system monoclinic
_space_group_IT_number 14
_space_group_name_Hall '-P 2ybc'
_space_group_name_H-M_alt 'P 1 21/c 1'
_atom_sites_solution_hydrogens geom
_atom_sites_solution_primary dual
_audit_creation_method SHELXL-2018/1
_cell_angle_alpha 90
_cell_angle_beta 91.8380(10)
_cell_angle_gamma 90
_cell_formula_units_Z 8
_cell_length_a 10.8353(2)
_cell_length_b 13.3587(2)
_cell_length_c 30.3697(4)
_cell_measurement_reflns_used 14981
_cell_measurement_temperature 293(2)
_cell_measurement_theta_max 72.8430
_cell_measurement_theta_min 4.3670
_cell_volume 4393.62(12)
_computing_cell_refinement
;
CrysAlisPro 1.171.42.54a (Rigaku OD, 2022)
;
_computing_data_collection
;
CrysAlisPro 1.171.42.54a (Rigaku OD, 2022)
;
_computing_data_reduction
;
CrysAlisPro 1.171.42.54a (Rigaku OD, 2022)
;
_computing_molecular_graphics
;
ORTEP-3 for Windows (Farrugia, 2012), Mercury (Macrae <i>et al.</i>,
2020)
;
_computing_publication_material
;
WinGX  (Farrugia, 2012)
;
_computing_structure_refinement
;
<i>SHELXL</i> (Sheldrick, 2015b)
;
_computing_structure_solution
;
<i>SHELXT</i> (Sheldrick, 2015a)
;
_diffrn_ambient_temperature 293(2)
_diffrn_measured_fraction_theta_full 1.000
_diffrn_measured_fraction_theta_max 0.983
_diffrn_measurement_device_type 'SuperNova, Dual, Cu at home/near, Atlas'
_diffrn_measurement_method '\w scans'
_diffrn_radiation_type CuK\a
_diffrn_radiation_wavelength 1.54184
_diffrn_reflns_av_R_equivalents 0.0272
_diffrn_reflns_av_unetI/netI 0.0183
_diffrn_reflns_limit_h_max 13
_diffrn_reflns_limit_h_min -11
_diffrn_reflns_limit_k_max 16
_diffrn_reflns_limit_k_min -16
_diffrn_reflns_limit_l_max 28
_diffrn_reflns_limit_l_min -37
_diffrn_reflns_number 33362
_diffrn_reflns_theta_full 67.684
_diffrn_reflns_theta_max 72.799
_diffrn_reflns_theta_min 3.615
_diffrn_standards_decay_% 0
_diffrn_standards_interval_count 0
_diffrn_standards_interval_time 0
_diffrn_standards_number 0
_exptl_absorpt_coefficient_mu 0.735
_exptl_absorpt_correction_T_max 1.000
_exptl_absorpt_correction_T_min 0.663
_exptl_absorpt_correction_type gaussian
_exptl_absorpt_process_details
;
(Crysalispro; Rigaku OD, 2022)
;
_exptl_crystal_colour yellow
_exptl_crystal_density_diffrn 1.323
_exptl_crystal_description needle
_exptl_crystal_F_000 1824
_exptl_crystal_size_max 0.276
_exptl_crystal_size_mid 0.241
_exptl_crystal_size_min 0.128
_refine_diff_density_max 0.162
_refine_diff_density_min -0.154
_refine_ls_extinction_method none
_refine_ls_goodness_of_fit_ref 1.021
_refine_ls_hydrogen_treatment constr
_refine_ls_matrix_type full
_refine_ls_number_parameters 671
_refine_ls_number_reflns 8632
_refine_ls_number_restraints 389
_refine_ls_restrained_S_all 1.021
_refine_ls_R_factor_all 0.0517
_refine_ls_R_factor_gt 0.0415
_refine_ls_shift/su_max 0.001
_refine_ls_shift/su_mean 0.000
_refine_ls_structure_factor_coef Fsqd
_refine_ls_weighting_details 'w=1/[\s^2^(Fo^2^)+(0.0662P)^2^+0.4435P] where P=(Fo^2^+2Fc^2^)/3'
_refine_ls_weighting_scheme calc
_refine_ls_wR_factor_gt 0.1120
_refine_ls_wR_factor_ref 0.1222
_reflns_number_gt 6902
_reflns_number_total 8632
_reflns_threshold_expression 'I > 2\s(I)'
_cod_data_source_file hb4430.cif
_cod_data_source_block I
_cod_original_sg_symbol_H-M 'P 21/c'
_cod_database_code 1569259
_shelx_space_group_comment
;
The symmetry employed for this shelxl refinement is uniquely defined
by the following loop, which should always be used as a source of
symmetry information in preference to the above space-group names.
They are only intended as comments.
;
_shelx_estimated_absorpt_t_min 0.823
_shelx_estimated_absorpt_t_max 0.912

loop_
_space_group_symop_operation_xyz
'x, y, z'
'-x, y+1/2, -z+1/2'
'-x, -y, -z'
'x, -y-1/2, z-1/2'

loop_
_atom_site_type_symbol
_atom_site_label
_atom_site_fract_x
_atom_site_fract_y
_atom_site_fract_z
_atom_site_U_iso_or_equiv
_atom_site_adp_type
_atom_site_calc_flag
_atom_site_occupancy
_atom_site_disorder_assembly
_atom_site_disorder_group
C C1 0.52252(15) 0.83217(11) 0.32663(5) 0.0592(3) Uani d 1 . .
C C2 0.52711(14) 0.72003(11) 0.32210(4) 0.0537(3) Uani d 1 . .
C C3 0.60695(14) 0.69953(11) 0.28547(5) 0.0555(3) Uani d 1 . .
C C4 0.64382(14) 0.79218(11) 0.26934(5) 0.0572(3) Uani d 1 . .
C C5 0.72114(16) 0.79927(13) 0.23416(6) 0.0677(4) Uani d 1 . .
H H5 0.744764 0.861007 0.223064 0.081 Uiso calc 1 . .
C C6 0.76180(18) 0.71073(14) 0.21621(6) 0.0742(5) Uani d 1 . .
H H6 0.815196 0.713327 0.192862 0.089 Uiso calc 1 . .
C C7 0.72579(18) 0.61836(14) 0.23178(6) 0.0764(5) Uani d 1 . .
H H7 0.754893 0.560287 0.218787 0.092 Uiso calc 1 . .
C C8 0.64635(17) 0.61160(12) 0.26675(5) 0.0669(4) Uani d 1 . .
H H8 0.620651 0.549789 0.277148 0.080 Uiso calc 1 . .
C C9 0.34347(14) 0.62106(11) 0.40400(5) 0.0550(3) Uani d 1 . .
C C10 0.28695(13) 0.66435(11) 0.44319(4) 0.0540(3) Uani d 1 . .
C C11 0.22281(14) 0.61278(12) 0.47516(5) 0.0579(3) Uani d 1 . .
H H11 0.201499 0.545339 0.475096 0.070 Uiso calc 1 . .
C C12 0.19783(14) 0.68269(11) 0.50672(5) 0.0568(3) Uani d 1 . .
C C13 0.14081(14) 0.66994(11) 0.54983(4) 0.0557(3) Uani d 1 . .
C C14 0.02927(15) 0.61940(12) 0.55308(5) 0.0627(4) Uani d 1 . .
H H14 -0.011180 0.596060 0.527635 0.075 Uiso calc 1 . .
C C15 -0.02234(15) 0.60332(13) 0.59332(5) 0.0642(4) Uani d 1 . .
H H15 -0.097426 0.569987 0.594876 0.077 Uiso calc 1 . .
C C16 0.03778(14) 0.63689(11) 0.63153(5) 0.0565(3) Uani d 1 . .
C C17 0.14915(14) 0.68614(12) 0.62901(5) 0.0603(4) Uani d 1 . .
H H17 0.190144 0.708292 0.654564 0.072 Uiso calc 1 . .
C C18 0.19988(14) 0.70257(12) 0.58833(5) 0.0609(4) Uani d 1 . .
H H18 0.274864 0.736086 0.586850 0.073 Uiso calc 1 . .
C C19 0.0467(2) 0.63903(18) 0.71002(5) 0.0877(6) Uani d 1 . .
H H19A 0.126011 0.606946 0.709974 0.132 Uiso calc 1 . .
H H19B 0.001109 0.614749 0.734410 0.132 Uiso calc 1 . .
H H19C 0.057706 0.710098 0.712737 0.132 Uiso calc 1 . .
O O3 -0.01949(11) 0.61720(10) 0.66988(3) 0.0730(3) Uani d 1 . .
C C20 0.24421(16) 0.86755(11) 0.51263(5) 0.0606(4) Uani d 1 . .
C C21 0.35404(19) 0.91566(14) 0.52136(7) 0.0795(5) Uani d 1 . .
H H21 0.428034 0.886374 0.513509 0.095 Uiso calc 1 . .
C C22 0.3541(2) 1.00840(16) 0.54202(8) 0.0942(6) Uani d 1 . .
H H22 0.428447 1.040920 0.548336 0.113 Uiso calc 1 . .
C C23 0.2460(2) 1.05185(15) 0.55304(7) 0.0898(6) Uani d 1 . .
H H23 0.246316 1.114663 0.566242 0.108 Uiso calc 1 . .
C C24 0.1367(2) 1.00314(16) 0.54470(7) 0.0913(6) Uani d 1 . .
H H24 0.063160 1.032631 0.552936 0.110 Uiso calc 1 . .
C C25 0.13386(19) 0.91034(15) 0.52413(6) 0.0787(5) Uani d 1 . .
H H25 0.059320 0.877735 0.518236 0.094 Uiso calc 1 . .
C C26 0.54022(15) 0.33380(11) 0.32501(5) 0.0601(3) Uani d 1 . .
C C27 0.53916(14) 0.22196(11) 0.33016(5) 0.0550(3) Uani d 1 . .
C C28 0.46467(15) 0.20092(11) 0.36808(5) 0.0586(3) Uani d 1 . .
C C29 0.42502(16) 0.29316(12) 0.38402(5) 0.0629(4) Uani d 1 . .
C C30 0.35281(19) 0.29935(14) 0.42042(6) 0.0774(5) Uani d 1 . .
H H30 0.326915 0.360849 0.431113 0.093 Uiso calc 1 . .
C C31 0.3203(2) 0.21097(15) 0.44043(6) 0.0851(6) Uani d 1 . .
H H31 0.271896 0.213253 0.465138 0.102 Uiso calc 1 . .
C C32 0.3577(2) 0.11927(15) 0.42481(6) 0.0822(5) Uani d 1 . .
H H32 0.333820 0.061035 0.438997 0.099 Uiso calc 1 . .
C C33 0.43062(18) 0.11295(13) 0.38810(6) 0.0711(4) Uani d 1 . .
H H33 0.455702 0.051259 0.377367 0.085 Uiso calc 1 . .
C C34 0.71499(14) 0.12317(11) 0.24600(5) 0.0549(3) Uani d 1 . .
C C35 0.79638(14) 0.16684(11) 0.21296(4) 0.0543(3) Uani d 1 . .
C C36 0.87553(15) 0.11368(12) 0.18615(5) 0.0598(4) Uani d 1 . .
H H36 0.884597 0.044595 0.184313 0.072 Uiso calc 1 . .
C C37 0.93705(14) 0.18535(11) 0.16310(5) 0.0565(3) Uani d 1 . .
C C38 1.0266(9) 0.1775(9) 0.1271(3) 0.0520(12) Uani d 0.66(2) A 1
C C39 1.1282(9) 0.1166(8) 0.1344(3) 0.0658(14) Uani d 0.66(2) A 1
H H39 1.140769 0.086717 0.161813 0.079 Uiso calc 0.66(2) A 1
C C40 1.2120(8) 0.0992(7) 0.1015(3) 0.0681(13) Uani d 0.66(2) A 1
H H40 1.279234 0.057051 0.106735 0.082 Uiso calc 0.66(2) A 1
C C41 1.1947(6) 0.1448(5) 0.0612(2) 0.0566(11) Uani d 0.66(2) A 1
C C42 1.0961(7) 0.2093(7) 0.0542(2) 0.0561(11) Uani d 0.66(2) A 1
H H42 1.086000 0.242043 0.027293 0.067 Uiso calc 0.66(2) A 1
C C43 1.0129(8) 0.2254(8) 0.0868(3) 0.0535(11) Uani d 0.66(2) A 1
H H43 0.946860 0.268871 0.081729 0.064 Uiso calc 0.66(2) A 1
C C44 1.3854(6) 0.0877(11) 0.0336(3) 0.099(2) Uani d 0.66(2) A 1
H H44A 1.432010 0.129168 0.053915 0.148 Uiso calc 0.66(2) A 1
H H44B 1.427862 0.082929 0.006447 0.148 Uiso calc 0.66(2) A 1
H H44C 1.376545 0.022038 0.046014 0.148 Uiso calc 0.66(2) A 1
O O6 1.2671(7) 0.1303(5) 0.0256(2) 0.0755(11) Uani d 0.66(2) A 1
C C38B 1.0365(18) 0.1668(18) 0.1326(6) 0.053(2) Uani d 0.34(2) A 2
C C39B 1.1343(16) 0.1024(14) 0.1406(5) 0.0577(18) Uani d 0.34(2) A 2
H H39B 1.141568 0.070045 0.167671 0.069 Uiso calc 0.34(2) A 2
C C40B 1.2218(13) 0.0848(12) 0.1093(5) 0.0607(18) Uani d 0.34(2) A 2
H H40B 1.289063 0.043364 0.115625 0.073 Uiso calc 0.34(2) A 2
C C41B 1.2078(11) 0.1296(9) 0.0685(4) 0.0589(18) Uani d 0.34(2) A 2
C C42B 1.1093(14) 0.1924(12) 0.0595(5) 0.060(2) Uani d 0.34(2) A 2
H H42B 1.099795 0.221976 0.031910 0.073 Uiso calc 0.34(2) A 2
C C43B 1.0247(16) 0.2114(15) 0.0916(6) 0.058(2) Uani d 0.34(2) A 2
H H43B 0.959046 0.254638 0.085587 0.069 Uiso calc 0.34(2) A 2
C C44B 1.3891(12) 0.0531(12) 0.0426(7) 0.089(3) Uani d 0.34(2) A 2
H H44D 1.436829 0.077974 0.067431 0.134 Uiso calc 0.34(2) A 2
H H44E 1.439382 0.051794 0.017149 0.134 Uiso calc 0.34(2) A 2
H H44F 1.360994 -0.013464 0.048798 0.134 Uiso calc 0.34(2) A 2
O O6B 1.2863(12) 0.1161(11) 0.0344(4) 0.076(2) Uani d 0.34(2) A 2
C C45 0.93673(15) 0.37295(11) 0.16561(5) 0.0583(4) Uani d 1 . .
C C46 1.06071(18) 0.39405(15) 0.17271(6) 0.0735(4) Uani d 1 . .
H H46 1.114035 0.345599 0.184366 0.088 Uiso calc 1 . .
C C47 1.1044(2) 0.48796(18) 0.16229(7) 0.0912(6) Uani d 1 . .
H H47 1.187712 0.502916 0.166652 0.109 Uiso calc 1 . .
C C48 1.0248(2) 0.55904(16) 0.14551(8) 0.0948(7) Uani d 1 . .
H H48 1.054419 0.622241 0.138518 0.114 Uiso calc 1 . .
C C49 0.9022(2) 0.53768(15) 0.13898(8) 0.0929(6) Uani d 1 . .
H H49 0.848859 0.586698 0.127869 0.111 Uiso calc 1 . .
C C50 0.85682(18) 0.44350(13) 0.14879(6) 0.0742(5) Uani d 1 . .
H H50 0.773622 0.428606 0.144026 0.089 Uiso calc 1 . .
N N1 0.59191(13) 0.86917(9) 0.29427(4) 0.0644(3) Uani d 1 . .
H H1 0.602962 0.931952 0.289518 0.077 Uiso calc 1 . .
N N2 0.47247(12) 0.65335(9) 0.34518(4) 0.0556(3) Uani d 1 . .
N N3 0.40306(12) 0.68823(9) 0.37855(4) 0.0567(3) Uani d 1 . .
H H3 0.397058 0.751439 0.383414 0.068 Uiso calc 1 . .
N N4 0.30144(12) 0.76075(10) 0.45310(4) 0.0589(3) Uani d 1 . .
N N5 0.24509(12) 0.77127(9) 0.49202(4) 0.0581(3) Uani d 1 . .
N N6 0.47120(14) 0.37071(10) 0.35775(5) 0.0681(4) Uani d 1 . .
H H6A 0.457401 0.433331 0.361942 0.082 Uiso calc 1 . .
N N7 0.59252(12) 0.15611(9) 0.30643(4) 0.0557(3) Uani d 1 . .
N N8 0.66029(12) 0.19096(9) 0.27276(4) 0.0564(3) Uani d 1 . .
H H8A 0.668472 0.254206 0.268439 0.068 Uiso calc 1 . .
N N9 0.80578(12) 0.26548(9) 0.20751(4) 0.0564(3) Uani d 1 . .
N N10 0.89251(12) 0.27560(9) 0.17665(4) 0.0564(3) Uani d 1 . .
O O1 0.46685(13) 0.87878(8) 0.35461(4) 0.0761(3) Uani d 1 . .
O O2 0.34031(12) 0.53157(8) 0.39661(4) 0.0713(3) Uani d 1 . .
O O4 0.59503(12) 0.38076(8) 0.29704(4) 0.0736(3) Uani d 1 . .
O O5 0.70216(12) 0.03351(8) 0.24977(4) 0.0735(3) Uani d 1 . .

loop_
_atom_site_aniso_label
_atom_site_aniso_U_11
_atom_site_aniso_U_22
_atom_site_aniso_U_33
_atom_site_aniso_U_12
_atom_site_aniso_U_13
_atom_site_aniso_U_23
C1 0.0688(9) 0.0552(8) 0.0545(8) -0.0004(7) 0.0176(7) -0.0021(6)
C2 0.0599(8) 0.0551(8) 0.0468(7) 0.0024(6) 0.0134(6) 0.0011(6)
C3 0.0604(8) 0.0578(8) 0.0491(7) 0.0024(6) 0.0144(6) 0.0021(6)
C4 0.0612(8) 0.0583(8) 0.0528(7) -0.0007(6) 0.0140(6) -0.0007(6)
C5 0.0739(10) 0.0675(9) 0.0632(9) -0.0056(8) 0.0256(8) 0.0027(7)
C6 0.0785(11) 0.0798(11) 0.0663(10) 0.0018(8) 0.0332(8) 0.0023(8)
C7 0.0900(12) 0.0688(10) 0.0724(10) 0.0117(9) 0.0342(9) -0.0025(8)
C8 0.0804(10) 0.0588(9) 0.0632(9) 0.0068(7) 0.0265(8) 0.0026(7)
C9 0.0601(8) 0.0550(8) 0.0506(7) 0.0054(6) 0.0152(6) 0.0013(6)
C10 0.0600(8) 0.0565(8) 0.0465(7) 0.0052(6) 0.0149(6) 0.0011(6)
C11 0.0662(8) 0.0589(8) 0.0495(7) -0.0014(6) 0.0149(6) 0.0010(6)
C12 0.0606(8) 0.0626(8) 0.0480(7) 0.0008(6) 0.0144(6) 0.0032(6)
C13 0.0621(8) 0.0609(8) 0.0450(7) -0.0003(6) 0.0141(6) 0.0021(6)
C14 0.0693(9) 0.0733(10) 0.0459(7) -0.0107(7) 0.0078(6) -0.0003(6)
C15 0.0634(9) 0.0755(10) 0.0543(8) -0.0149(7) 0.0112(7) 0.0013(7)
C16 0.0650(8) 0.0597(8) 0.0460(7) -0.0032(6) 0.0169(6) 0.0005(6)
C17 0.0667(9) 0.0688(9) 0.0459(7) -0.0077(7) 0.0083(6) -0.0030(6)
C18 0.0574(8) 0.0728(9) 0.0532(8) -0.0082(7) 0.0121(6) 0.0008(7)
C19 0.0961(13) 0.1231(16) 0.0450(8) -0.0197(12) 0.0185(8) -0.0056(9)
O3 0.0809(7) 0.0924(8) 0.0469(5) -0.0197(6) 0.0211(5) -0.0014(5)
C20 0.0778(10) 0.0571(8) 0.0480(7) 0.0049(7) 0.0183(7) 0.0017(6)
C21 0.0833(12) 0.0680(10) 0.0885(12) -0.0030(9) 0.0238(10) -0.0084(9)
C22 0.1095(16) 0.0710(12) 0.1028(16) -0.0114(11) 0.0159(12) -0.0112(11)
C23 0.1319(19) 0.0631(10) 0.0750(12) 0.0113(12) 0.0143(12) -0.0078(9)
C24 0.1104(16) 0.0816(13) 0.0831(13) 0.0319(12) 0.0216(11) -0.0075(10)
C25 0.0813(11) 0.0792(11) 0.0764(11) 0.0142(9) 0.0147(9) -0.0068(9)
C26 0.0657(9) 0.0563(8) 0.0591(8) 0.0036(7) 0.0163(7) 0.0006(6)
C27 0.0606(8) 0.0555(8) 0.0497(7) 0.0027(6) 0.0153(6) 0.0009(6)
C28 0.0672(9) 0.0594(8) 0.0503(7) 0.0046(7) 0.0167(6) -0.0010(6)
C29 0.0697(9) 0.0633(9) 0.0567(8) 0.0074(7) 0.0176(7) -0.0012(7)
C30 0.0917(12) 0.0751(11) 0.0672(10) 0.0139(9) 0.0314(9) -0.0039(8)
C31 0.1029(14) 0.0889(13) 0.0661(10) 0.0103(10) 0.0427(10) 0.0021(9)
C32 0.1050(14) 0.0753(11) 0.0687(10) 0.0029(10) 0.0392(10) 0.0087(8)
C33 0.0886(11) 0.0635(9) 0.0629(9) 0.0047(8) 0.0290(8) 0.0023(7)
C34 0.0640(8) 0.0540(8) 0.0476(7) -0.0008(6) 0.0162(6) 0.0017(6)
C35 0.0627(8) 0.0551(8) 0.0461(7) -0.0029(6) 0.0160(6) -0.0005(6)
C36 0.0701(9) 0.0557(8) 0.0549(8) 0.0015(7) 0.0214(7) 0.0000(6)
C37 0.0616(8) 0.0604(8) 0.0483(7) -0.0016(6) 0.0151(6) -0.0018(6)
C38 0.056(2) 0.056(3) 0.046(3) -0.0001(14) 0.0142(19) 0.0002(19)
C39 0.073(2) 0.074(3) 0.050(2) 0.009(2) 0.0096(17) 0.0135(17)
C40 0.0618(19) 0.078(3) 0.065(3) 0.0170(17) 0.0098(18) 0.0058(19)
C41 0.0548(19) 0.067(2) 0.0491(18) -0.0030(16) 0.0123(14) -0.0025(15)
C42 0.0629(19) 0.061(2) 0.0455(19) -0.0002(14) 0.0121(14) 0.0042(15)
C43 0.057(2) 0.057(3) 0.0468(19) 0.0022(14) 0.0097(15) 0.0048(15)
C44 0.066(2) 0.150(6) 0.081(3) 0.018(3) 0.0134(19) -0.015(4)
O6 0.062(2) 0.107(2) 0.059(2) 0.0102(14) 0.0207(15) -0.0021(15)
C38B 0.058(3) 0.057(4) 0.045(3) -0.003(3) 0.009(3) 0.004(3)
C39B 0.059(3) 0.062(4) 0.053(4) 0.008(2) 0.014(3) 0.010(3)
C40B 0.054(3) 0.068(4) 0.061(3) 0.005(3) 0.011(3) 0.004(3)
C41B 0.054(3) 0.068(3) 0.055(3) 0.004(2) 0.017(3) -0.003(3)
C42B 0.072(4) 0.064(4) 0.046(3) 0.001(3) 0.015(3) 0.007(3)
C43B 0.060(3) 0.059(4) 0.055(4) 0.010(3) 0.010(3) 0.000(3)
C44B 0.065(4) 0.113(7) 0.090(6) 0.019(4) 0.030(4) -0.017(5)
O6B 0.063(4) 0.105(4) 0.062(4) 0.013(3) 0.026(3) -0.005(3)
C45 0.0724(9) 0.0571(8) 0.0467(7) -0.0090(7) 0.0226(6) -0.0036(6)
C46 0.0792(11) 0.0818(11) 0.0599(9) -0.0162(9) 0.0080(8) -0.0003(8)
C47 0.0998(15) 0.0941(15) 0.0808(12) -0.0401(12) 0.0173(11) -0.0070(11)
C48 0.1280(19) 0.0671(11) 0.0918(14) -0.0281(12) 0.0423(13) -0.0041(10)
C49 0.1182(17) 0.0608(10) 0.1020(15) 0.0036(11) 0.0387(13) 0.0094(10)
C50 0.0791(11) 0.0633(9) 0.0819(11) 0.0010(8) 0.0278(9) 0.0026(8)
N1 0.0813(9) 0.0516(7) 0.0619(7) -0.0047(6) 0.0264(6) -0.0014(5)
N2 0.0647(7) 0.0553(6) 0.0479(6) 0.0042(5) 0.0181(5) 0.0000(5)
N3 0.0703(7) 0.0520(6) 0.0490(6) 0.0028(5) 0.0217(5) 0.0004(5)
N4 0.0690(7) 0.0611(7) 0.0478(6) 0.0031(6) 0.0217(5) 0.0010(5)
N5 0.0697(7) 0.0581(7) 0.0477(6) 0.0011(6) 0.0205(5) 0.0000(5)
N6 0.0822(9) 0.0546(7) 0.0692(8) 0.0079(6) 0.0271(7) -0.0019(6)
N7 0.0645(7) 0.0559(7) 0.0477(6) 0.0004(5) 0.0186(5) 0.0017(5)
N8 0.0676(7) 0.0516(6) 0.0513(6) -0.0004(5) 0.0228(5) 0.0024(5)
N9 0.0650(7) 0.0571(7) 0.0484(6) -0.0046(5) 0.0212(5) -0.0006(5)
N10 0.0656(7) 0.0553(7) 0.0496(6) -0.0053(5) 0.0206(5) -0.0016(5)
O1 0.1001(9) 0.0573(6) 0.0732(7) 0.0007(6) 0.0383(6) -0.0079(5)
O2 0.0912(8) 0.0544(6) 0.0703(7) -0.0001(5) 0.0347(6) -0.0019(5)
O4 0.0886(8) 0.0566(6) 0.0777(7) 0.0020(5) 0.0337(6) 0.0079(5)
O5 0.1010(9) 0.0524(6) 0.0696(7) -0.0023(5) 0.0404(6) 0.0010(5)

loop_
_atom_type_symbol
_atom_type_description
_atom_type_scat_dispersion_real
_atom_type_scat_dispersion_imag
_atom_type_scat_source
C C 0.0181 0.0091 'International Tables Vol C Tables 4.2.6.8 and 6.1.1.4'
H H 0.0000 0.0000 'International Tables Vol C Tables 4.2.6.8 and 6.1.1.4'
N N 0.0311 0.0180 'International Tables Vol C Tables 4.2.6.8 and 6.1.1.4'
O O 0.0492 0.0322 'International Tables Vol C Tables 4.2.6.8 and 6.1.1.4'

loop_
_geom_angle_atom_site_label_1
_geom_angle_atom_site_label_2
_geom_angle_atom_site_label_3
_geom_angle_site_symmetry_1
_geom_angle_site_symmetry_3
_geom_angle
_geom_angle_publ_flag
O1 C1 N1 . . 128.01(14) ?
O1 C1 C2 . . 125.91(13) ?
N1 C1 C2 . . 106.09(12) ?
N2 C2 C3 . . 125.42(13) ?
N2 C2 C1 . . 128.38(12) ?
C3 C2 C1 . . 106.20(12) ?
C8 C3 C4 . . 121.01(13) ?
C8 C3 C2 . . 132.41(14) ?
C4 C3 C2 . . 106.58(12) ?
C5 C4 C3 . . 121.34(14) ?
C5 C4 N1 . . 129.02(14) ?
C3 C4 N1 . . 109.64(12) ?
C6 C5 C4 . . 117.12(15) ?
C6 C5 H5 . . 121.4 ?
C4 C5 H5 . . 121.4 ?
C5 C6 C7 . . 122.18(15) ?
C5 C6 H6 . . 118.9 ?
C7 C6 H6 . . 118.9 ?
C6 C7 C8 . . 120.49(16) ?
C6 C7 H7 . . 119.8 ?
C8 C7 H7 . . 119.8 ?
C3 C8 C7 . . 117.84(15) ?
C3 C8 H8 . . 121.1 ?
C7 C8 H8 . . 121.1 ?
O2 C9 N3 . . 123.67(13) ?
O2 C9 C10 . . 121.62(13) ?
N3 C9 C10 . . 114.64(12) ?
N4 C10 C11 . . 112.24(12) ?
N4 C10 C9 . . 120.88(12) ?
C11 C10 C9 . . 126.71(14) ?
C12 C11 C10 . . 105.32(13) ?
C12 C11 H11 . . 127.3 ?
C10 C11 H11 . . 127.3 ?
N5 C12 C11 . . 106.04(12) ?
N5 C12 C13 . . 124.09(13) ?
C11 C12 C13 . . 129.74(14) ?
C18 C13 C14 . . 118.16(13) ?
C18 C13 C12 . . 121.16(13) ?
C14 C13 C12 . . 120.57(13) ?
C15 C14 C13 . . 121.15(14) ?
C15 C14 H14 . . 119.4 ?
C13 C14 H14 . . 119.4 ?
C14 C15 C16 . . 119.92(14) ?
C14 C15 H15 . . 120.0 ?
C16 C15 H15 . . 120.0 ?
O3 C16 C17 . . 124.25(14) ?
O3 C16 C15 . . 115.98(13) ?
C17 C16 C15 . . 119.77(13) ?
C16 C17 C18 . . 119.86(14) ?
C16 C17 H17 . . 120.1 ?
C18 C17 H17 . . 120.1 ?
C13 C18 C17 . . 121.13(14) ?
C13 C18 H18 . . 119.4 ?
C17 C18 H18 . . 119.4 ?
O3 C19 H19A . . 109.5 ?
O3 C19 H19B . . 109.5 ?
H19A C19 H19B . . 109.5 ?
O3 C19 H19C . . 109.5 ?
H19A C19 H19C . . 109.5 ?
H19B C19 H19C . . 109.5 ?
C16 O3 C19 . . 117.47(13) ?
C21 C20 C25 . . 120.70(16) ?
C21 C20 N5 . . 119.22(15) ?
C25 C20 N5 . . 120.07(16) ?
C20 C21 C22 . . 119.56(19) ?
C20 C21 H21 . . 120.2 ?
C22 C21 H21 . . 120.2 ?
C23 C22 C21 . . 120.3(2) ?
C23 C22 H22 . . 119.8 ?
C21 C22 H22 . . 119.8 ?
C22 C23 C24 . . 119.96(19) ?
C22 C23 H23 . . 120.0 ?
C24 C23 H23 . . 120.0 ?
C23 C24 C25 . . 121.0(2) ?
C23 C24 H24 . . 119.5 ?
C25 C24 H24 . . 119.5 ?
C20 C25 C24 . . 118.5(2) ?
C20 C25 H25 . . 120.8 ?
C24 C25 H25 . . 120.8 ?
O4 C26 N6 . . 127.84(15) ?
O4 C26 C27 . . 125.95(13) ?
N6 C26 C27 . . 106.20(12) ?
N7 C27 C28 . . 125.61(13) ?
N7 C27 C26 . . 128.08(13) ?
C28 C27 C26 . . 106.31(12) ?
C33 C28 C29 . . 120.62(14) ?
C33 C28 C27 . . 132.60(14) ?
C29 C28 C27 . . 106.77(13) ?
C30 C29 C28 . . 121.35(15) ?
C30 C29 N6 . . 129.16(15) ?
C28 C29 N6 . . 109.49(13) ?
C29 C30 C31 . . 117.51(16) ?
C29 C30 H30 . . 121.2 ?
C31 C30 H30 . . 121.2 ?
C30 C31 C32 . . 121.83(15) ?
C30 C31 H31 . . 119.1 ?
C32 C31 H31 . . 119.1 ?
C31 C32 C33 . . 120.71(17) ?
C31 C32 H32 . . 119.6 ?
C33 C32 H32 . . 119.6 ?
C28 C33 C32 . . 117.98(16) ?
C28 C33 H33 . . 121.0 ?
C32 C33 H33 . . 121.0 ?
O5 C34 N8 . . 123.11(13) ?
O5 C34 C35 . . 121.83(13) ?
N8 C34 C35 . . 115.00(12) ?
N9 C35 C36 . . 112.34(12) ?
N9 C35 C34 . . 121.64(12) ?
C36 C35 C34 . . 125.93(13) ?
C37 C36 C35 . . 105.10(13) ?
C37 C36 H36 . . 127.5 ?
C35 C36 H36 . . 127.5 ?
N10 C37 C36 . . 106.26(12) ?
N10 C37 C38B . . 127.9(10) ?
C36 C37 C38B . . 125.7(9) ?
N10 C37 C38 . . 121.9(5) ?
C36 C37 C38 . . 131.6(5) ?
C39 C38 C43 . . 118.5(4) ?
C39 C38 C37 . . 117.3(5) ?
C43 C38 C37 . . 124.2(5) ?
C38 C39 C40 . . 121.3(4) ?
C38 C39 H39 . . 119.4 ?
C40 C39 H39 . . 119.4 ?
C41 C40 C39 . . 119.4(4) ?
C41 C40 H40 . . 120.3 ?
C39 C40 H40 . . 120.3 ?
O6 C41 C40 . . 125.1(4) ?
O6 C41 C42 . . 115.1(4) ?
C40 C41 C42 . . 119.8(4) ?
C43 C42 C41 . . 120.4(4) ?
C43 C42 H42 . . 119.8 ?
C41 C42 H42 . . 119.8 ?
C42 C43 C38 . . 120.6(4) ?
C42 C43 H43 . . 119.7 ?
C38 C43 H43 . . 119.7 ?
O6 C44 H44A . . 109.5 ?
O6 C44 H44B . . 109.5 ?
H44A C44 H44B . . 109.5 ?
O6 C44 H44C . . 109.5 ?
H44A C44 H44C . . 109.5 ?
H44B C44 H44C . . 109.5 ?
C41 O6 C44 . . 117.2(4) ?
C39B C38B C43B . . 118.4(8) ?
C39B C38B C37 . . 124.9(10) ?
C43B C38B C37 . . 116.6(10) ?
C38B C39B C40B . . 121.6(8) ?
C38B C39B H39B . . 119.2 ?
C40B C39B H39B . . 119.2 ?
C41B C40B C39B . . 119.0(7) ?
C41B C40B H40B . . 120.5 ?
C39B C40B H40B . . 120.5 ?
O6B C41B C40B . . 124.6(7) ?
O6B C41B C42B . . 115.1(7) ?
C40B C41B C42B . . 120.3(7) ?
C41B C42B C43B . . 119.9(7) ?
C41B C42B H42B . . 120.1 ?
C43B C42B H42B . . 120.1 ?
C38B C43B C42B . . 120.7(8) ?
C38B C43B H43B . . 119.6 ?
C42B C43B H43B . . 119.6 ?
O6B C44B H44D . . 109.5 ?
O6B C44B H44E . . 109.5 ?
H44D C44B H44E . . 109.5 ?
O6B C44B H44F . . 109.5 ?
H44D C44B H44F . . 109.5 ?
H44E C44B H44F . . 109.5 ?
C41B O6B C44B . . 116.7(8) ?
C50 C45 C46 . . 121.20(16) ?
C50 C45 N10 . . 120.11(15) ?
C46 C45 N10 . . 118.69(15) ?
C47 C46 C45 . . 119.2(2) ?
C47 C46 H46 . . 120.4 ?
C45 C46 H46 . . 120.4 ?
C48 C47 C46 . . 119.9(2) ?
C48 C47 H47 . . 120.0 ?
C46 C47 H47 . . 120.0 ?
C49 C48 C47 . . 120.41(19) ?
C49 C48 H48 . . 119.8 ?
C47 C48 H48 . . 119.8 ?
C48 C49 C50 . . 120.5(2) ?
C48 C49 H49 . . 119.7 ?
C50 C49 H49 . . 119.7 ?
C45 C50 C49 . . 118.73(19) ?
C45 C50 H50 . . 120.6 ?
C49 C50 H50 . . 120.6 ?
C1 N1 C4 . . 111.48(12) ?
C1 N1 H1 . . 124.3 ?
C4 N1 H1 . . 124.3 ?
C2 N2 N3 . . 116.22(12) ?
C9 N3 N2 . . 118.68(12) ?
C9 N3 H3 . . 120.7 ?
N2 N3 H3 . . 120.7 ?
C10 N4 N5 . . 104.15(11) ?
N4 N5 C12 . . 112.22(12) ?
N4 N5 C20 . . 118.97(12) ?
C12 N5 C20 . . 128.78(11) ?
C26 N6 C29 . . 111.22(13) ?
C26 N6 H6A . . 124.4 ?
C29 N6 H6A . . 124.4 ?
C27 N7 N8 . . 116.77(12) ?
N7 N8 C34 . . 118.41(12) ?
N7 N8 H8A . . 120.8 ?
C34 N8 H8A . . 120.8 ?
C35 N9 N10 . . 104.00(11) ?
N9 N10 C37 . . 112.30(11) ?
N9 N10 C45 . . 119.87(11) ?
C37 N10 C45 . . 127.42(11) ?

loop_
_geom_bond_atom_site_label_1
_geom_bond_atom_site_label_2
_geom_bond_site_symmetry_2
_geom_bond_distance
_geom_bond_publ_flag
C1 O1 . 1.2275(18) ?
C1 N1 . 1.3500(19) ?
C1 C2 . 1.505(2) ?
C2 N2 . 1.2892(18) ?
C2 C3 . 1.4568(18) ?
C3 C8 . 1.379(2) ?
C3 C4 . 1.394(2) ?
C4 C5 . 1.382(2) ?
C4 N1 . 1.4053(19) ?
C5 C6 . 1.380(2) ?
C5 H5 . 0.9300 ?
C6 C7 . 1.382(3) ?
C6 H6 . 0.9300 ?
C7 C8 . 1.391(2) ?
C7 H7 . 0.9300 ?
C8 H8 . 0.9300 ?
C9 O2 . 1.2166(18) ?
C9 N3 . 1.3607(18) ?
C9 C10 . 1.4741(18) ?
C10 N4 . 1.331(2) ?
C10 C11 . 1.3941(19) ?
C11 C12 . 1.371(2) ?
C11 H11 . 0.9300 ?
C12 N5 . 1.3698(19) ?
C12 C13 . 1.4754(18) ?
C13 C18 . 1.385(2) ?
C13 C14 . 1.391(2) ?
C14 C15 . 1.377(2) ?
C14 H14 . 0.9300 ?
C15 C16 . 1.387(2) ?
C15 H15 . 0.9300 ?
C16 O3 . 1.3627(16) ?
C16 C17 . 1.379(2) ?
C17 C18 . 1.3858(19) ?
C17 H17 . 0.9300 ?
C18 H18 . 0.9300 ?
C19 O3 . 1.425(2) ?
C19 H19A . 0.9600 ?
C19 H19B . 0.9600 ?
C19 H19C . 0.9600 ?
C20 C21 . 1.371(3) ?
C20 C25 . 1.380(2) ?
C20 N5 . 1.4305(19) ?
C21 C22 . 1.389(3) ?
C21 H21 . 0.9300 ?
C22 C23 . 1.359(3) ?
C22 H22 . 0.9300 ?
C23 C24 . 1.368(3) ?
C23 H23 . 0.9300 ?
C24 C25 . 1.388(3) ?
C24 H24 . 0.9300 ?
C25 H25 . 0.9300 ?
C26 O4 . 1.2249(18) ?
C26 N6 . 1.3559(19) ?
C26 C27 . 1.502(2) ?
C27 N7 . 1.2862(18) ?
C27 C28 . 1.4545(19) ?
C28 C33 . 1.379(2) ?
C28 C29 . 1.397(2) ?
C29 C30 . 1.377(2) ?
C29 N6 . 1.409(2) ?
C30 C31 . 1.378(3) ?
C30 H30 . 0.9300 ?
C31 C32 . 1.379(3) ?
C31 H31 . 0.9300 ?
C32 C33 . 1.390(2) ?
C32 H32 . 0.9300 ?
C33 H33 . 0.9300 ?
C34 O5 . 1.2117(18) ?
C34 N8 . 1.3650(18) ?
C34 C35 . 1.4771(18) ?
C35 N9 . 1.3323(19) ?
C35 C36 . 1.3955(19) ?
C36 C37 . 1.371(2) ?
C36 H36 . 0.9300 ?
C37 N10 . 1.3670(19) ?
C37 C38B . 1.464(14) ?
C37 C38 . 1.489(7) ?
C38 C39 . 1.380(4) ?
C38 C43 . 1.384(4) ?
C39 C40 . 1.391(4) ?
C39 H39 . 0.9300 ?
C40 C41 . 1.374(4) ?
C40 H40 . 0.9300 ?
C41 O6 . 1.372(4) ?
C41 C42 . 1.384(4) ?
C42 C43 . 1.378(4) ?
C42 H42 . 0.9300 ?
C43 H43 . 0.9300 ?
C44 O6 . 1.416(5) ?
C44 H44A . 0.9600 ?
C44 H44B . 0.9600 ?
C44 H44C . 0.9600 ?
C38B C39B . 1.380(7) ?
C38B C43B . 1.382(7) ?
C39B C40B . 1.385(6) ?
C39B H39B . 0.9300 ?
C40B C41B . 1.378(7) ?
C40B H40B . 0.9300 ?
C41B O6B . 1.373(6) ?
C41B C42B . 1.378(7) ?
C42B C43B . 1.384(6) ?
C42B H42B . 0.9300 ?
C43B H43B . 0.9300 ?
C44B O6B . 1.412(7) ?
C44B H44D . 0.9600 ?
C44B H44E . 0.9600 ?
C44B H44F . 0.9600 ?
C45 C50 . 1.368(3) ?
C45 C46 . 1.383(2) ?
C45 N10 . 1.4294(18) ?
C46 C47 . 1.381(3) ?
C46 H46 . 0.9300 ?
C47 C48 . 1.370(3) ?
C47 H47 . 0.9300 ?
C48 C49 . 1.367(3) ?
C48 H48 . 0.9300 ?
C49 C50 . 1.387(3) ?
C49 H49 . 0.9300 ?
C50 H50 . 0.9300 ?
N1 H1 . 0.8600 ?
N2 N3 . 1.3633(15) ?
N3 H3 . 0.8600 ?
N4 N5 . 1.3551(15) ?
N6 H6A . 0.8600 ?
N7 N8 . 1.3600(15) ?
N8 H8A . 0.8600 ?
N9 N10 . 1.3552(15) ?

loop_
_geom_hbond_atom_site_label_D
_geom_hbond_atom_site_label_H
_geom_hbond_atom_site_label_A
_geom_hbond_site_symmetry_A
_geom_hbond_distance_DH
_geom_hbond_distance_HA
_geom_hbond_distance_DA
_geom_hbond_angle_DHA
_geom_hbond_publ_flag
N1 H1 O5 1_565 0.86 2.13 2.8594(16) 142 yes
N3 H3 O1 . 0.86 2.07 2.7419(17) 135 yes
N6 H6A O2 . 0.86 2.13 2.8512(17) 142 yes
N8 H8A O4 . 0.86 2.07 2.7396(16) 134 yes
C5 H5 O5 1_565 0.93 2.49 3.172(2) 130 yes
C30 H30 O2 . 0.93 2.52 3.187(2) 129 yes
C36 H36 O3 4_665 0.93 2.44 3.330(2) 159 yes
